data_7250544
loop_
_publ_author_name
'Lin, Yang'
'Zhang, Wenxi'
'Lv, Yanjie'
'Zhao, Yihe'
'Cui, Hongtao'
'Sun, Jing'
'Li, Xiao'
'Zhou, Dongling'
'Su, Zhongmin'

_publ_section_title
;
 Lanthanide metal--organic frameworks as multifunctional sensors for
 chemicals and temperature
;
_journal_issue 25
_journal_name_full CrystEngComm
_journal_page_first 4351
_journal_page_last 4359
_journal_paper_doi 10.1039/D5CE00382B
_journal_volume 27
_journal_year 2025
_chemical_formula_moiety 'C11 H9 Cl N2 O S'
_chemical_formula_sum 'C11 H9 Cl N2 O S'
_chemical_formula_weight 252.71
_space_group_crystal_system triclinic
_space_group_IT_number 2
_space_group_name_Hall '-P 1'
_space_group_name_H-M_alt 'P -1'
_atom_sites_solution_hydrogens geom
_atom_sites_solution_primary dual
_audit_block_doi 10.5517/ccdc.csd.cc2l2knx
_audit_creation_date 2024-08-14
_audit_creation_method
;FinalCif V117 by Daniel Kratzert, Freiburg 2024,
https://dkratzert.de/finalcif.html
;
_audit_update_record
;
2024-09-23 deposited with the CCDC.	2025-05-23 downloaded from the CCDC.
;
_cell_angle_alpha 73.462(2)
_cell_angle_beta 77.946(2)
_cell_angle_gamma 82.090(2)
_cell_formula_units_Z 2
_cell_length_a 7.4398(3)
_cell_length_b 8.2528(3)
_cell_length_c 9.8182(4)
_cell_measurement_reflns_used 9897
_cell_measurement_temperature 100
_cell_measurement_theta_max 30.497
_cell_measurement_theta_min 3.244
_cell_volume 563.18(4)
_computing_cell_refinement 'SAINT V8.40B (Bruker, 2016)'
_computing_data_collection 'APEX4 (Bruker-AXS, 2021)'
_computing_data_reduction 'SAINT V8.40B (Bruker, 2016)'
_computing_molecular_graphics 'Olex2 1.5 (Dolomanov et al., 2009)'
_computing_publication_material 'Olex2 1.5 (Dolomanov et al., 2009)'
_computing_structure_refinement 'SHELXL 2019/3 (Sheldrick, 2015)'
_computing_structure_solution 'SHELXT 2018/2 (Sheldrick, 2018)'
_diffrn_ambient_environment N~2~
_diffrn_ambient_temperature 100
_diffrn_detector 'Bruker Photon II'
_diffrn_detector_area_resol_mean 7.39
_diffrn_detector_type 'Charge-Integrating Pixel Array'
_diffrn_measured_fraction_theta_full 0.999
_diffrn_measured_fraction_theta_max 0.999
_diffrn_measurement_device 'Fixed Chi Three-Circle Diffractometer'
_diffrn_measurement_device_type 'Bruker D8 VENTURE Duo'
_diffrn_measurement_method '\w and \f scans'
_diffrn_measurement_specimen_support 'MiTeGen micromount'
_diffrn_radiation_monochromator 'TRIUMPH graphite'
_diffrn_radiation_probe x-ray
_diffrn_radiation_type MoK\a
_diffrn_radiation_wavelength 0.71073
_diffrn_radiation_xray_symbol K-L~3~
_diffrn_reflns_av_R_equivalents 0.0291
_diffrn_reflns_av_unetI/netI 0.0163
_diffrn_reflns_Laue_measured_fraction_full 0.999
_diffrn_reflns_Laue_measured_fraction_max 0.999
_diffrn_reflns_limit_h_max 10
_diffrn_reflns_limit_h_min -10
_diffrn_reflns_limit_k_max 11
_diffrn_reflns_limit_k_min -11
_diffrn_reflns_limit_l_max 14
_diffrn_reflns_limit_l_min -14
_diffrn_reflns_number 34488
_diffrn_reflns_point_group_measured_fraction_full 0.999
_diffrn_reflns_point_group_measured_fraction_max 0.999
_diffrn_reflns_theta_full 25.242
_diffrn_reflns_theta_max 30.496
_diffrn_reflns_theta_min 2.583
_diffrn_source 'sealed tube'
_diffrn_source_current 30.0
_diffrn_source_power 1.35
_diffrn_source_type fine-focus
_diffrn_source_voltage 45.0
_diffrn_standards_number 0
_exptl_absorpt_coefficient_mu 0.502
_exptl_absorpt_correction_T_max 0.7461
_exptl_absorpt_correction_T_min 0.7218
_exptl_absorpt_correction_type multi-scan
_exptl_absorpt_process_details
;
SADABS-2016/2 (Bruker,2016/2) was used for absorption correction.
wR2(int) was 0.0583 before and 0.0538 after correction.
The Ratio of minimum to maximum transmission is 0.9674.
The \l/2 correction factor is Not present.
;
_exptl_crystal_colour colourless
_exptl_crystal_colour_primary colourless
_exptl_crystal_density_diffrn 1.490
_exptl_crystal_description prism
_exptl_crystal_F_000 260
_exptl_crystal_size_max 0.24
_exptl_crystal_size_mid 0.15
_exptl_crystal_size_min 0.12
_refine_diff_density_max 0.405
_refine_diff_density_min -0.222
_refine_diff_density_rms 0.053
_refine_ls_extinction_method none
_refine_ls_goodness_of_fit_ref 1.095
_refine_ls_hydrogen_treatment constr
_refine_ls_matrix_type full
_refine_ls_number_parameters 146
_refine_ls_number_reflns 3434
_refine_ls_number_restraints 0
_refine_ls_restrained_S_all 1.095
_refine_ls_R_factor_all 0.0349
_refine_ls_R_factor_gt 0.0295
_refine_ls_shift/su_max 0.000
_refine_ls_shift/su_mean 0.000
_refine_ls_structure_factor_coef Fsqd
_refine_ls_weighting_details 'w=1/[\s^2^(Fo^2^)+(0.0194P)^2^+0.3620P] where P=(Fo^2^+2Fc^2^)/3'
_refine_ls_weighting_scheme calc
_refine_ls_wR_factor_gt 0.0632
_refine_ls_wR_factor_ref 0.0661
_reflns_Friedel_coverage 0.000
_reflns_number_gt 3121
_reflns_number_total 3434
_reflns_threshold_expression 'I > 2\s(I)'
_cod_data_source_file d5ce00382b2.cif
_cod_data_source_block msu_sn20
_cod_depositor_comments
;
The following automatic conversions were performed:

data item '_diffrn_radiation_probe' value 'X-ray' was changed to
'x-ray' in accordance with the
/home/data/users/saulius/crontab/automatic-downloads/rss-feeds/RSC/lib/dictionaries/cif_core.dic
dictionary named 'cif_core.dic' version 2.4.2 last updated on
2011-04-26.

Automatic conversion script
Id: cif_fix_values 8170 2020-07-09 18:12:32Z antanas 

 Adding full bibliography for 7250536--7250544.cif.
;
_cod_database_code 7250544
_olex2_refinement_description
;
1. Fixed Uiso
 At 1.2 times of:
  All C(H) groups
 At 1.5 times of:
  All C(H,H,H) groups
2.a Aromatic/amide H refined with riding coordinates:
 C3(H3), C4(H4), C7(H7), C8(H8), C9(H9), C10(H10)
2.b Idealised Me refined as rotating group:
 C11(H11A,H11B,H11C)
;
_olex2_submission_special_instructions 'No special instructions were received'
_shelx_shelxl_version_number 2019/3
_shelx_space_group_comment
;
The symmetry employed for this shelxl refinement is uniquely defined
by the following loop, which should always be used as a source of
symmetry information in preference to the above space-group names.
They are only intended as comments.
;
_shelx_estimated_absorpt_t_min 0.889
_shelx_estimated_absorpt_t_max 0.942
_diffrn_measurement_ambient_temperature_device_make 'Oxford Cryostream 700'

loop_
_space_group_symop_operation_xyz
'x, y, z'
'-x, -y, -z'

loop_
_atom_site_label
_atom_site_type_symbol
_atom_site_fract_x
_atom_site_fract_y
_atom_site_fract_z
_atom_site_U_iso_or_equiv
_atom_site_adp_type
_atom_site_occupancy
_atom_site_site_symmetry_order
_atom_site_calc_flag
_atom_site_refinement_flags_posn
_atom_site_refinement_flags_adp
_atom_site_refinement_flags_occupancy
_atom_site_disorder_assembly
_atom_site_disorder_group
Cl1 Cl -0.10994(4) 0.21288(4) 0.39222(3) 0.02051(7) Uani 1 1 d . . . . .
S1 S 0.19516(4) 0.77814(4) 0.19432(3) 0.01530(7) Uani 1 1 d . . . . .
O1 O 0.56630(11) 0.63790(11) 0.09220(9) 0.01714(17) Uani 1 1 d . . . . .
N1 N 0.06724(13) 0.48467(12) 0.30785(10) 0.01362(18) Uani 1 1 d . . . . .
N2 N 0.33423(13) 0.52195(12) 0.39379(10) 0.01477(18) Uani 1 1 d . . . . .
C1 C 0.20460(15) 0.57294(14) 0.31213(12) 0.01280(19) Uani 1 1 d . . . . .
C2 C 0.06472(15) 0.33045(14) 0.39596(12) 0.0139(2) Uani 1 1 d . . . . .
C3 C 0.19083(17) 0.25975(15) 0.48700(13) 0.0168(2) Uani 1 1 d . . . . .
H3 H 0.185455 0.148055 0.549008 0.020 Uiso 1 1 calc R U . . .
C4 C 0.32560(16) 0.36372(15) 0.48116(12) 0.0162(2) Uani 1 1 d . . . . .
H4 H 0.415441 0.321240 0.541436 0.019 Uiso 1 1 calc R U . . .
C5 C 0.40602(15) 0.85388(14) 0.19290(12) 0.0137(2) Uani 1 1 d . . . . .
C6 C 0.57479(15) 0.77895(14) 0.13459(12) 0.0138(2) Uani 1 1 d . . . . .
C7 C 0.73689(16) 0.85195(15) 0.12407(12) 0.0163(2) Uani 1 1 d . . . . .
H7 H 0.852245 0.801100 0.087001 0.020 Uiso 1 1 calc R U . . .
C8 C 0.73002(17) 0.99930(15) 0.16780(13) 0.0180(2) Uani 1 1 d . . . . .
H8 H 0.841114 1.049166 0.158747 0.022 Uiso 1 1 calc R U . . .
C9 C 0.56397(17) 1.07444(15) 0.22429(14) 0.0191(2) Uani 1 1 d . . . . .
H9 H 0.560611 1.175381 0.253341 0.023 Uiso 1 1 calc R U . . .
C10 C 0.40205(16) 0.99994(14) 0.23789(13) 0.0166(2) Uani 1 1 d . . . . .
H10 H 0.287690 1.049270 0.278282 0.020 Uiso 1 1 calc R U . . .
C11 C 0.73663(18) 0.55720(17) 0.03500(15) 0.0234(3) Uani 1 1 d . . . . .
H11A H 0.798259 0.636877 -0.050973 0.035 Uiso 1 1 calc R U . . .
H11B H 0.711962 0.457356 0.008842 0.035 Uiso 1 1 calc R U . . .
H11C H 0.816313 0.522113 0.107955 0.035 Uiso 1 1 calc R U . . .

loop_
_atom_site_aniso_label
_atom_site_aniso_U_11
_atom_site_aniso_U_22
_atom_site_aniso_U_33
_atom_site_aniso_U_23
_atom_site_aniso_U_13
_atom_site_aniso_U_12
Cl1 0.02171(14) 0.01777(13) 0.02518(15) -0.00563(11) -0.00653(11) -0.00877(10)
S1 0.01156(12) 0.01411(13) 0.01944(14) -0.00045(10) -0.00546(10) -0.00282(9)
O1 0.0151(4) 0.0182(4) 0.0211(4) -0.0097(3) -0.0033(3) -0.0014(3)
N1 0.0126(4) 0.0150(4) 0.0143(4) -0.0049(3) -0.0019(3) -0.0034(3)
N2 0.0143(4) 0.0159(4) 0.0147(4) -0.0034(4) -0.0039(3) -0.0026(3)
C1 0.0122(5) 0.0135(5) 0.0128(5) -0.0038(4) -0.0013(4) -0.0021(4)
C2 0.0144(5) 0.0151(5) 0.0142(5) -0.0068(4) -0.0012(4) -0.0044(4)
C3 0.0207(5) 0.0143(5) 0.0154(5) -0.0029(4) -0.0038(4) -0.0028(4)
C4 0.0173(5) 0.0173(5) 0.0147(5) -0.0038(4) -0.0054(4) -0.0013(4)
C5 0.0126(5) 0.0134(5) 0.0150(5) -0.0010(4) -0.0042(4) -0.0034(4)
C6 0.0147(5) 0.0153(5) 0.0122(5) -0.0028(4) -0.0041(4) -0.0029(4)
C7 0.0129(5) 0.0219(6) 0.0146(5) -0.0041(4) -0.0029(4) -0.0038(4)
C8 0.0183(5) 0.0206(5) 0.0160(5) -0.0012(4) -0.0057(4) -0.0087(4)
C9 0.0228(6) 0.0159(5) 0.0207(6) -0.0046(4) -0.0067(4) -0.0051(4)
C10 0.0170(5) 0.0147(5) 0.0183(5) -0.0043(4) -0.0037(4) -0.0010(4)
C11 0.0191(6) 0.0270(6) 0.0272(6) -0.0149(5) -0.0023(5) 0.0013(5)

loop_
_atom_type_symbol
_atom_type_description
_atom_type_scat_dispersion_real
_atom_type_scat_dispersion_imag
_atom_type_scat_source
C C 0.0033 0.0016 'International Tables Vol C Tables 4.2.6.8 and 6.1.1.4'
H H 0.0000 0.0000 'International Tables Vol C Tables 4.2.6.8 and 6.1.1.4'
N N 0.0061 0.0033 'International Tables Vol C Tables 4.2.6.8 and 6.1.1.4'
O O 0.0106 0.0060 'International Tables Vol C Tables 4.2.6.8 and 6.1.1.4'
S S 0.1246 0.1234 'International Tables Vol C Tables 4.2.6.8 and 6.1.1.4'
Cl Cl 0.1484 0.1585 'International Tables Vol C Tables 4.2.6.8 and 6.1.1.4'

loop_
_citation_id
_citation_doi
_citation_year
1 10.1021/jacs.4c17020 2025

loop_
_geom_angle_atom_site_label_1
_geom_angle_atom_site_label_2
_geom_angle_atom_site_label_3
_geom_angle
_geom_angle_site_symmetry_1
_geom_angle_site_symmetry_3
_geom_angle_publ_flag
C1 S1 C5 103.66(5) . . ?
C6 O1 C11 117.43(9) . . ?
C2 N1 C1 114.66(10) . . ?
C1 N2 C4 115.40(10) . . ?
N1 C1 S1 111.71(8) . . ?
N2 C1 S1 120.80(8) . . ?
N2 C1 N1 127.48(10) . . ?
N1 C2 Cl1 115.79(8) . . ?
N1 C2 C3 124.41(10) . . ?
C3 C2 Cl1 119.80(9) . . ?
C2 C3 H3 122.4 . . ?
C2 C3 C4 115.29(10) . . ?
C4 C3 H3 122.4 . . ?
N2 C4 C3 122.76(11) . . ?
N2 C4 H4 118.6 . . ?
C3 C4 H4 118.6 . . ?
C6 C5 S1 120.98(8) . . ?
C10 C5 S1 118.67(9) . . ?
C10 C5 C6 120.06(10) . . ?
O1 C6 C5 116.30(10) . . ?
O1 C6 C7 124.63(10) . . ?
C7 C6 C5 119.07(10) . . ?
C6 C7 H7 120.0 . . ?
C8 C7 C6 120.07(11) . . ?
C8 C7 H7 120.0 . . ?
C7 C8 H8 119.4 . . ?
C9 C8 C7 121.10(11) . . ?
C9 C8 H8 119.4 . . ?
C8 C9 H9 120.5 . . ?
C8 C9 C10 119.04(11) . . ?
C10 C9 H9 120.5 . . ?
C5 C10 C9 120.64(11) . . ?
C5 C10 H10 119.7 . . ?
C9 C10 H10 119.7 . . ?
O1 C11 H11A 109.5 . . ?
O1 C11 H11B 109.5 . . ?
O1 C11 H11C 109.5 . . ?
H11A C11 H11B 109.5 . . ?
H11A C11 H11C 109.5 . . ?
H11B C11 H11C 109.5 . . ?

loop_
_geom_bond_atom_site_label_1
_geom_bond_atom_site_label_2
_geom_bond_distance
_geom_bond_site_symmetry_2
_geom_bond_publ_flag
Cl1 C2 1.7374(11) . ?
S1 C1 1.7598(11) . ?
S1 C5 1.7629(11) . ?
O1 C6 1.3562(13) . ?
O1 C11 1.4312(14) . ?
N1 C1 1.3480(14) . ?
N1 C2 1.3197(15) . ?
N2 C1 1.3301(14) . ?
N2 C4 1.3444(15) . ?
C2 C3 1.3865(16) . ?
C3 H3 0.9500 . ?
C3 C4 1.3891(16) . ?
C4 H4 0.9500 . ?
C5 C6 1.4051(16) . ?
C5 C10 1.3917(16) . ?
C6 C7 1.3931(15) . ?
C7 H7 0.9500 . ?
C7 C8 1.3917(17) . ?
C8 H8 0.9500 . ?
C8 C9 1.3846(18) . ?
C9 H9 0.9500 . ?
C9 C10 1.3918(16) . ?
C10 H10 0.9500 . ?
C11 H11A 0.9800 . ?
C11 H11B 0.9800 . ?
C11 H11C 0.9800 . ?

loop_
_geom_torsion_atom_site_label_1
_geom_torsion_atom_site_label_2
_geom_torsion_atom_site_label_3
_geom_torsion_atom_site_label_4
_geom_torsion
_geom_torsion_site_symmetry_1
_geom_torsion_site_symmetry_2
_geom_torsion_site_symmetry_3
_geom_torsion_site_symmetry_4
_geom_torsion_publ_flag
Cl1 C2 C3 C4 179.60(9) . . . . ?
S1 C5 C6 O1 -5.64(14) . . . . ?
S1 C5 C6 C7 174.41(9) . . . . ?
S1 C5 C10 C9 -173.17(9) . . . . ?
O1 C6 C7 C8 178.55(11) . . . . ?
N1 C2 C3 C4 0.20(17) . . . . ?
C1 S1 C5 C6 65.85(10) . . . . ?
C1 S1 C5 C10 -120.29(10) . . . . ?
C1 N1 C2 Cl1 -179.63(8) . . . . ?
C1 N1 C2 C3 -0.21(16) . . . . ?
C1 N2 C4 C3 -0.21(17) . . . . ?
C2 N1 C1 S1 -178.83(8) . . . . ?
C2 N1 C1 N2 -0.01(17) . . . . ?
C2 C3 C4 N2 0.02(17) . . . . ?
C4 N2 C1 S1 178.94(8) . . . . ?
C4 N2 C1 N1 0.21(17) . . . . ?
C5 S1 C1 N1 -169.72(8) . . . . ?
C5 S1 C1 N2 11.37(11) . . . . ?
C5 C6 C7 C8 -1.50(17) . . . . ?
C6 C5 C10 C9 0.74(17) . . . . ?
C6 C7 C8 C9 1.02(18) . . . . ?
C7 C8 C9 C10 0.36(18) . . . . ?
C8 C9 C10 C5 -1.23(18) . . . . ?
C10 C5 C6 O1 -179.41(10) . . . . ?
C10 C5 C6 C7 0.63(17) . . . . ?
C11 O1 C6 C5 -178.82(10) . . . . ?
C11 O1 C6 C7 1.13(17) . . . . ?
